data_4326363
loop_
_publ_author_name
'Rui Cao'
'Brian D. McCarthy'
'Stephen J. Lippard'

_publ_section_title
;
 Immobilization, Trapping, and Anion Exchange of Perrhenate Ion Using
 Copper-Based Tripodal Complexes
;
_journal_name_full 'Inorganic Chemistry'
_journal_page_first 9499
_journal_page_last 9507
_journal_paper_doi 10.1021/ic201172r
_journal_volume 50
_journal_year 2011
_chemical_formula_sum 'C60 H60 N10'
_chemical_formula_weight 921.18
_chemical_name_systematic
; 
 ? 
;
_space_group_IT_number 148
_symmetry_cell_setting trigonal
_symmetry_space_group_name_Hall '-R 3'
_symmetry_space_group_name_H-M 'R -3 :H'
_atom_sites_solution_hydrogens geom
_atom_sites_solution_primary direct
_atom_sites_solution_secondary difmap
_audit_creation_method SHELXL-97
_cell_angle_alpha 90.00
_cell_angle_beta 90.00
_cell_angle_gamma 120.00
_cell_formula_units_Z 24
_cell_length_a 37.285(3)
_cell_length_b 37.285(3)
_cell_length_c 27.182(5)
_cell_measurement_reflns_used 9014
_cell_measurement_temperature 100(2)
_cell_measurement_theta_max 22.87
_cell_measurement_theta_min 2.18
_cell_volume 32725(7)
_computing_cell_refinement 'Bruker SMART'
_computing_data_collection 'Bruker SMART'
_computing_data_reduction 'Bruker SAINT'
_computing_molecular_graphics 'Bruker SHELXTL'
_computing_publication_material 'Bruker SHELXTL'
_computing_structure_refinement 'SHELXL-97 (Sheldrick, 1997)'
_computing_structure_solution 'SHELXS-97 (Sheldrick, 1990)'
_diffrn_ambient_temperature 100(2)
_diffrn_measured_fraction_theta_full 0.998
_diffrn_measured_fraction_theta_max 0.998
_diffrn_measurement_device_type 'CCD area detector'
_diffrn_measurement_method 'phi and omega scans'
_diffrn_radiation_monochromator graphite
_diffrn_radiation_source 'fine-focus sealed tube'
_diffrn_radiation_type MoK\a
_diffrn_radiation_wavelength 0.71073
_diffrn_reflns_av_R_equivalents 0.0466
_diffrn_reflns_av_sigmaI/netI 0.0216
_diffrn_reflns_limit_h_max 43
_diffrn_reflns_limit_h_min -43
_diffrn_reflns_limit_k_max 43
_diffrn_reflns_limit_k_min -43
_diffrn_reflns_limit_l_max 32
_diffrn_reflns_limit_l_min -32
_diffrn_reflns_number 170732
_diffrn_reflns_theta_full 24.80
_diffrn_reflns_theta_max 24.80
_diffrn_reflns_theta_min 1.63
_exptl_absorpt_coefficient_mu 0.068
_exptl_absorpt_correction_T_max 0.9866
_exptl_absorpt_correction_T_min 0.9800
_exptl_absorpt_correction_type multi-scan
_exptl_absorpt_process_details SADABS
_exptl_crystal_colour colourless
_exptl_crystal_density_diffrn 1.122
_exptl_crystal_description block
_exptl_crystal_F_000 11760
_exptl_crystal_size_max 0.30
_exptl_crystal_size_mid 0.25
_exptl_crystal_size_min 0.20
_refine_diff_density_max 0.545
_refine_diff_density_min -0.302
_refine_diff_density_rms 0.047
_refine_ls_extinction_method none
_refine_ls_goodness_of_fit_ref 1.060
_refine_ls_hydrogen_treatment constr
_refine_ls_matrix_type full
_refine_ls_number_parameters 841
_refine_ls_number_reflns 12496
_refine_ls_number_restraints 0
_refine_ls_restrained_S_all 1.060
_refine_ls_R_factor_all 0.0769
_refine_ls_R_factor_gt 0.0615
_refine_ls_shift/su_max 0.001
_refine_ls_shift/su_mean 0.000
_refine_ls_structure_factor_coef Fsqd
_refine_ls_weighting_details 'calc w=1/[\s^2^(Fo^2^)+(0.1196P)^2^+30.2589P] where P=(Fo^2^+2Fc^2^)/3'
_refine_ls_weighting_scheme calc
_refine_ls_wR_factor_gt 0.1830
_refine_ls_wR_factor_ref 0.1960
_reflns_number_gt 9911
_reflns_number_total 12496
_reflns_threshold_expression >2sigma(I)
_cod_data_source_file ic201172r_si_002.cif
_cod_data_source_block ligand
_cod_original_sg_symbol_H-M 'R -3'
_cod_database_code 4326363

loop_
_symmetry_equiv_pos_as_xyz
'x, y, z'
'-y, x-y, z'
'-x+y, -x, z'
'x+2/3, y+1/3, z+1/3'
'-y+2/3, x-y+1/3, z+1/3'
'-x+y+2/3, -x+1/3, z+1/3'
'x+1/3, y+2/3, z+2/3'
'-y+1/3, x-y+2/3, z+2/3'
'-x+y+1/3, -x+2/3, z+2/3'
'-x, -y, -z'
'y, -x+y, -z'
'x-y, x, -z'
'-x+2/3, -y+1/3, -z+1/3'
'y+2/3, -x+y+1/3, -z+1/3'
'x-y+2/3, x+1/3, -z+1/3'
'-x+1/3, -y+2/3, -z+2/3'
'y+1/3, -x+y+2/3, -z+2/3'
'x-y+1/3, x+2/3, -z+2/3'

loop_
_atom_site_label
_atom_site_type_symbol
_atom_site_fract_x
_atom_site_fract_y
_atom_site_fract_z
_atom_site_U_iso_or_equiv
_atom_site_adp_type
_atom_site_occupancy
_atom_site_symmetry_multiplicity
_atom_site_calc_flag
_atom_site_refinement_flags
C1 C 0.72539(6) 0.13981(7) 0.16274(7) 0.0364(5) Uani 1 1 d .
H1A H 0.6955 0.1210 0.1566 0.044 Uiso 1 1 calc R
H1B H 0.7319 0.1682 0.1539 0.044 Uiso 1 1 calc R
C2 C 0.73383(6) 0.13873(6) 0.21695(8) 0.0348(5) Uani 1 1 d .
C3 C 0.76501(6) 0.13153(6) 0.23364(8) 0.0377(5) Uani 1 1 d .
H3 H 0.7816 0.1274 0.2103 0.045 Uiso 1 1 calc R
C4 C 0.77241(7) 0.13022(7) 0.28304(8) 0.0430(5) Uani 1 1 d .
H4 H 0.7939 0.1254 0.2935 0.052 Uiso 1 1 calc R
C5 C 0.74827(8) 0.13599(8) 0.31748(8) 0.0494(6) Uani 1 1 d .
H5 H 0.7527 0.1345 0.3517 0.059 Uiso 1 1 calc R
C6 C 0.71776(8) 0.14399(7) 0.30153(8) 0.0481(6) Uani 1 1 d .
H6 H 0.7016 0.1483 0.3252 0.058 Uiso 1 1 calc R
C7 C 0.71012(7) 0.14593(7) 0.25192(8) 0.0397(5) Uani 1 1 d .
C8 C 0.67796(7) 0.15648(7) 0.23610(9) 0.0467(6) Uani 1 1 d .
H8A H 0.6585 0.1350 0.2130 0.056 Uiso 1 1 calc R
H8B H 0.6619 0.1563 0.2652 0.056 Uiso 1 1 calc R
C9 C 0.71981(8) 0.23024(8) 0.24761(10) 0.0560(7) Uani 1 1 d .
H9A H 0.7352 0.2214 0.2694 0.067 Uiso 1 1 calc R
H9B H 0.7002 0.2342 0.2684 0.067 Uiso 1 1 calc R
C10 C 0.75021(8) 0.27133(8) 0.22451(11) 0.0549(6) Uani 1 1 d .
C11 C 0.76773(8) 0.27459(8) 0.17865(10) 0.0568(7) Uani 1 1 d .
H11 H 0.7601 0.2506 0.1593 0.068 Uiso 1 1 calc R
C12 C 0.79648(9) 0.31332(9) 0.16156(12) 0.0639(7) Uani 1 1 d .
H12 H 0.8089 0.3163 0.1302 0.077 Uiso 1 1 calc R
C13 C 0.80703(10) 0.34750(9) 0.18994(14) 0.0743(9) Uani 1 1 d .
H13 H 0.8264 0.3745 0.1785 0.089 Uiso 1 1 calc R
C14 C 0.78880(11) 0.34173(9) 0.23556(14) 0.0796(10) Uani 1 1 d .
H14 H 0.7963 0.3654 0.2555 0.096 Uiso 1 1 calc R
C15 C 0.66330(8) 0.20301(9) 0.18959(11) 0.0612(7) Uani 1 1 d .
H15A H 0.6757 0.2319 0.1776 0.073 Uiso 1 1 calc R
H15B H 0.6426 0.1988 0.2151 0.073 Uiso 1 1 calc R
C16 C 0.64160(8) 0.17393(9) 0.14756(10) 0.0572(7) Uani 1 1 d .
C17 C 0.66336(9) 0.17168(10) 0.10694(11) 0.0652(8) Uani 1 1 d .
H17 H 0.6925 0.1895 0.1047 0.078 Uiso 1 1 calc R
C18 C 0.64235(9) 0.14346(10) 0.07002(11) 0.0660(8) Uani 1 1 d .
H18 H 0.6568 0.1409 0.0426 0.079 Uiso 1 1 calc R
C19 C 0.60012(9) 0.11910(10) 0.07386(12) 0.0659(8) Uani 1 1 d .
H19 H 0.5846 0.0993 0.0492 0.079 Uiso 1 1 calc R
C20 C 0.58114(9) 0.12412(10) 0.11389(12) 0.0657(8) Uani 1 1 d .
H20 H 0.5518 0.1079 0.1156 0.079 Uiso 1 1 calc R
C21 C 0.75073(6) 0.14302(6) 0.08063(7) 0.0336(4) Uani 1 1 d .
H21A H 0.7227 0.1374 0.0713 0.040 Uiso 1 1 calc R
H21B H 0.7586 0.1275 0.0577 0.040 Uiso 1 1 calc R
C22 C 0.78097(6) 0.18894(6) 0.07456(7) 0.0310(4) Uani 1 1 d .
C23 C 0.80831(6) 0.21177(6) 0.11202(7) 0.0340(4) Uani 1 1 d .
H23 H 0.8080 0.1983 0.1418 0.041 Uiso 1 1 calc R
C24 C 0.83612(6) 0.25386(7) 0.10697(8) 0.0387(5) Uani 1 1 d .
H24 H 0.8545 0.2689 0.1331 0.046 Uiso 1 1 calc R
C25 C 0.83695(7) 0.27370(7) 0.06378(8) 0.0414(5) Uani 1 1 d .
H25 H 0.8556 0.3025 0.0600 0.050 Uiso 1 1 calc R
C26 C 0.81037(7) 0.25124(7) 0.02608(8) 0.0401(5) Uani 1 1 d .
H26 H 0.8114 0.2650 -0.0038 0.048 Uiso 1 1 calc R
C27 C 0.78211(6) 0.20907(6) 0.03041(7) 0.0340(4) Uani 1 1 d .
C28 C 0.75490(7) 0.18599(6) -0.01268(7) 0.0374(5) Uani 1 1 d .
H28A H 0.7258 0.1700 -0.0014 0.045 Uiso 1 1 calc R
H28B H 0.7567 0.2062 -0.0376 0.045 Uiso 1 1 calc R
C29 C 0.80749(7) 0.18032(7) -0.05830(8) 0.0467(6) Uani 1 1 d .
H29A H 0.8257 0.2040 -0.0369 0.056 Uiso 1 1 calc R
H29B H 0.8050 0.1916 -0.0903 0.056 Uiso 1 1 calc R
C30 C 0.82755(7) 0.15414(8) -0.06652(8) 0.0488(6) Uani 1 1 d .
C31 C 0.82139(8) 0.12250(9) -0.03588(9) 0.0551(6) Uani 1 1 d .
H31 H 0.8025 0.1149 -0.0092 0.066 Uiso 1 1 calc R
C32 C 0.84287(9) 0.10151(11) -0.04395(11) 0.0669(8) Uani 1 1 d .
H32 H 0.8387 0.0794 -0.0229 0.080 Uiso 1 1 calc R
C33 C 0.86984(10) 0.11283(11) -0.08210(13) 0.0753(9) Uani 1 1 d .
H33 H 0.8848 0.0988 -0.0884 0.090 Uiso 1 1 calc R
C34 C 0.87483(9) 0.14435(11) -0.11060(12) 0.0744(9) Uani 1 1 d .
H34 H 0.8939 0.1523 -0.1371 0.089 Uiso 1 1 calc R
C35 C 0.73571(7) 0.13203(7) -0.07292(8) 0.0443(5) Uani 1 1 d .
H35A H 0.7464 0.1167 -0.0920 0.053 Uiso 1 1 calc R
H35B H 0.7319 0.1504 -0.0960 0.053 Uiso 1 1 calc R
C36 C 0.69440(7) 0.10158(6) -0.05110(8) 0.0408(5) Uani 1 1 d .
C37 C 0.69077(8) 0.07262(7) -0.01640(9) 0.0464(5) Uani 1 1 d .
H37 H 0.7145 0.0717 -0.0057 0.056 Uiso 1 1 calc R
C38 C 0.65209(9) 0.04524(7) 0.00225(10) 0.0555(6) Uani 1 1 d .
H38 H 0.6490 0.0256 0.0266 0.067 Uiso 1 1 calc R
C39 C 0.61818(8) 0.04675(8) -0.01485(11) 0.0592(7) Uani 1 1 d .
H39 H 0.5912 0.0281 -0.0028 0.071 Uiso 1 1 calc R
C40 C 0.62430(8) 0.07592(8) -0.04977(11) 0.0588(7) Uani 1 1 d .
H40 H 0.6008 0.0767 -0.0617 0.071 Uiso 1 1 calc R
C41 C 0.73136(6) 0.08281(6) 0.13069(7) 0.0348(5) Uani 1 1 d .
H41A H 0.7066 0.0702 0.1093 0.042 Uiso 1 1 calc R
H41B H 0.7223 0.0723 0.1645 0.042 Uiso 1 1 calc R
C42 C 0.76106(6) 0.06910(6) 0.11312(7) 0.0325(4) Uani 1 1 d .
C43 C 0.80214(6) 0.09757(6) 0.10238(7) 0.0355(5) Uani 1 1 d .
H43 H 0.8119 0.1263 0.1068 0.043 Uiso 1 1 calc R
C44 C 0.82930(7) 0.08501(7) 0.08528(8) 0.0435(5) Uani 1 1 d .
H44 H 0.8572 0.1049 0.0780 0.052 Uiso 1 1 calc R
C45 C 0.81540(8) 0.04353(8) 0.07898(9) 0.0490(6) Uani 1 1 d .
H45 H 0.8336 0.0347 0.0667 0.059 Uiso 1 1 calc R
C46 C 0.77480(8) 0.01458(7) 0.09058(8) 0.0471(6) Uani 1 1 d .
H46 H 0.7656 -0.0140 0.0866 0.056 Uiso 1 1 calc R
C47 C 0.74728(7) 0.02655(6) 0.10794(7) 0.0372(5) Uani 1 1 d .
C48 C 0.70382(7) -0.00590(7) 0.12220(8) 0.0442(5) Uani 1 1 d .
H48A H 0.6838 0.0000 0.1053 0.053 Uiso 1 1 calc R
H48B H 0.6986 -0.0334 0.1110 0.053 Uiso 1 1 calc R
C49 C 0.71952(8) -0.02405(8) 0.20169(9) 0.0534(6) Uani 1 1 d .
H49A H 0.7475 -0.0125 0.1871 0.064 Uiso 1 1 calc R
H49B H 0.7049 -0.0545 0.1971 0.064 Uiso 1 1 calc R
C50 C 0.72376(7) -0.01446(8) 0.25652(9) 0.0561(7) Uani 1 1 d .
C51 C 0.72370(8) 0.01937(9) 0.27592(10) 0.0601(7) Uani 1 1 d .
H51 H 0.7198 0.0377 0.2553 0.072 Uiso 1 1 calc R
C52 C 0.72950(9) 0.02656(10) 0.32615(10) 0.0710(9) Uani 1 1 d .
H52 H 0.7292 0.0497 0.3403 0.085 Uiso 1 1 calc R
C53 C 0.73566(9) 0.00032(12) 0.35520(11) 0.0773(10) Uani 1 1 d .
H53 H 0.7399 0.0049 0.3896 0.093 Uiso 1 1 calc R
C54 C 0.73556(8) -0.03274(11) 0.33330(11) 0.0734(10) Uani 1 1 d .
H54 H 0.7399 -0.0510 0.3535 0.088 Uiso 1 1 calc R
C55 C 0.65247(7) -0.03128(7) 0.18687(9) 0.0500(6) Uani 1 1 d .
H55A H 0.6487 -0.0385 0.2223 0.060 Uiso 1 1 calc R
H55B H 0.6398 -0.0574 0.1678 0.060 Uiso 1 1 calc R
C56 C 0.63087(7) -0.00789(7) 0.17478(9) 0.0464(6) Uani 1 1 d .
C57 C 0.63347(9) 0.02269(10) 0.20536(13) 0.0802(10) Uani 1 1 d .
H57 H 0.6497 0.0297 0.2345 0.096 Uiso 1 1 calc R
C58 C 0.61223(14) 0.04313(11) 0.1932(2) 0.1133(19) Uani 1 1 d .
H58 H 0.6128 0.0637 0.2144 0.136 Uiso 1 1 calc R
C59 C 0.59089(18) 0.03319(15) 0.1510(2) 0.1161(19) Uani 1 1 d .
H59 H 0.5762 0.0469 0.1416 0.139 Uiso 1 1 calc R
C60 C 0.59037(14) 0.00373(15) 0.12200(14) 0.1030(14) Uani 1 1 d .
H60 H 0.5753 -0.0026 0.0920 0.124 Uiso 1 1 calc R
C61 C 0.68523(7) 0.37616(7) 0.71344(8) 0.0405(5) Uani 1 1 d .
H61A H 0.6784 0.3762 0.6782 0.049 Uiso 1 1 calc R
H61B H 0.7157 0.3896 0.7163 0.049 Uiso 1 1 calc R
C62 C 0.67069(7) 0.40144(7) 0.74204(8) 0.0406(5) Uani 1 1 d .
C63 C 0.64465(7) 0.38523(7) 0.78221(8) 0.0416(5) Uani 1 1 d .
H63 H 0.6370 0.3582 0.7934 0.050 Uiso 1 1 calc R
C64 C 0.62947(8) 0.40761(8) 0.80649(9) 0.0486(6) Uani 1 1 d .
H64 H 0.6115 0.3959 0.8339 0.058 Uiso 1 1 calc R
C65 C 0.64070(8) 0.44705(8) 0.79043(10) 0.0540(6) Uani 1 1 d .
H65 H 0.6298 0.4623 0.8062 0.065 Uiso 1 1 calc R
C66 C 0.66777(8) 0.46425(8) 0.75160(10) 0.0537(6) Uani 1 1 d .
H66 H 0.6758 0.4916 0.7413 0.064 Uiso 1 1 calc R
C67 C 0.68351(7) 0.44241(7) 0.72720(9) 0.0461(6) Uani 1 1 d .
C68 C 0.71374(8) 0.46217(8) 0.68562(10) 0.0573(7) Uani 1 1 d .
H68A H 0.7036 0.4436 0.6567 0.069 Uiso 1 1 calc R
H68B H 0.7149 0.4884 0.6765 0.069 Uiso 1 1 calc R
C69 C 0.77618(9) 0.50499(8) 0.73182(11) 0.0640(7) Uani 1 1 d .
H69A H 0.7560 0.5024 0.7573 0.077 Uiso 1 1 calc R
H69B H 0.7852 0.5313 0.7139 0.077 Uiso 1 1 calc R
C70 C 0.81377(8) 0.50681(9) 0.75687(9) 0.0595(7) Uani 1 1 d .
C71 C 0.81964(9) 0.47360(9) 0.76052(10) 0.0604(7) Uani 1 1 d .
H71 H 0.8005 0.4479 0.7459 0.073 Uiso 1 1 calc R
C72 C 0.85380(9) 0.47781(10) 0.78572(11) 0.0660(7) Uani 1 1 d .
H72 H 0.8585 0.4551 0.7883 0.079 Uiso 1 1 calc R
C73 C 0.88076(9) 0.51495(11) 0.80691(11) 0.0699(8) Uani 1 1 d .
H73 H 0.9045 0.5186 0.8242 0.084 Uiso 1 1 calc R
C74 C 0.87255(9) 0.54653(10) 0.80253(11) 0.0683(8) Uani 1 1 d .
H74 H 0.8910 0.5721 0.8179 0.082 Uiso 1 1 calc R
C75 C 0.78074(9) 0.47884(10) 0.65256(11) 0.0692(8) Uani 1 1 d .
H75A H 0.8106 0.4937 0.6610 0.083 Uiso 1 1 calc R
H75B H 0.7755 0.4967 0.6302 0.083 Uiso 1 1 calc R
C76 C 0.76989(9) 0.43944(10) 0.62731(10) 0.0692(8) Uani 1 1 d .
C77 C 0.78742(9) 0.41663(11) 0.64429(12) 0.0721(9) Uani 1 1 d .
H77 H 0.8061 0.4265 0.6713 0.087 Uiso 1 1 calc R
C78 C 0.77813(13) 0.38068(14) 0.62280(17) 0.0969(12) Uani 1 1 d .
H78 H 0.7909 0.3656 0.6339 0.116 Uiso 1 1 calc R
C79 C 0.75130(13) 0.36612(14) 0.58632(17) 0.0941(12) Uani 1 1 d .
H79 H 0.7443 0.3402 0.5719 0.113 Uiso 1 1 calc R
C80 C 0.73376(13) 0.38761(16) 0.56936(14) 0.1046(14) Uani 1 1 d .
H80 H 0.7148 0.3766 0.5427 0.126 Uiso 1 1 calc R
N1 N 0.74914(5) 0.12774(5) 0.13067(6) 0.0322(4) Uani 1 1 d .
N2 N 0.69616(6) 0.19729(6) 0.21204(8) 0.0494(5) Uani 1 1 d .
N3 N 0.76103(8) 0.30444(7) 0.25314(10) 0.0692(7) Uani 1 1 d .
N4 N 0.60090(7) 0.15033(7) 0.15112(9) 0.0598(6) Uani 1 1 d .
N5 N 0.76646(5) 0.15751(5) -0.03572(6) 0.0372(4) Uani 1 1 d .
N6 N 0.85440(7) 0.16556(7) -0.10403(8) 0.0660(6) Uani 1 1 d .
N7 N 0.66155(6) 0.10337(6) -0.06796(8) 0.0517(5) Uani 1 1 d .
N8 N 0.69698(6) -0.00721(6) 0.17564(7) 0.0457(5) Uani 1 1 d .
N9 N 0.72960(7) -0.04104(8) 0.28430(9) 0.0664(7) Uani 1 1 d .
N10 N 0.60981(8) -0.01703(8) 0.13307(9) 0.0683(6) Uani 1 1 d .
N11 N 0.6667 0.3333 0.73045(11) 0.0368(7) Uani 1 3 d S
N12 N 0.75597(7) 0.47084(7) 0.69776(8) 0.0569(6) Uani 1 1 d .
N13 N 0.83957(7) 0.54378(7) 0.77757(9) 0.0688(7) Uani 1 1 d .
N14 N 0.74259(10) 0.42643(12) 0.58994(11) 0.0989(10) Uani 1 1 d .

loop_
_atom_site_aniso_label
_atom_site_aniso_U_11
_atom_site_aniso_U_22
_atom_site_aniso_U_33
_atom_site_aniso_U_23
_atom_site_aniso_U_13
_atom_site_aniso_U_12
C1 0.0337(11) 0.0383(11) 0.0370(11) 0.0069(9) 0.0053(9) 0.0179(9)
C2 0.0325(10) 0.0306(10) 0.0373(11) 0.0058(8) 0.0064(8) 0.0127(9)
C3 0.0370(11) 0.0389(11) 0.0369(11) 0.0023(9) 0.0041(9) 0.0187(10)
C4 0.0437(12) 0.0482(13) 0.0377(12) 0.0014(10) -0.0021(9) 0.0234(11)
C5 0.0597(15) 0.0580(15) 0.0324(11) 0.0021(10) 0.0018(10) 0.0308(13)
C6 0.0528(14) 0.0519(14) 0.0392(12) 0.0047(10) 0.0146(10) 0.0259(12)
C7 0.0376(11) 0.0359(11) 0.0419(12) 0.0088(9) 0.0103(9) 0.0157(10)
C8 0.0419(13) 0.0490(13) 0.0536(14) 0.0143(11) 0.0193(10) 0.0258(11)
C9 0.0566(15) 0.0538(15) 0.0655(17) 0.0105(13) 0.0174(13) 0.0335(13)
C10 0.0509(14) 0.0481(14) 0.0774(18) 0.0084(13) 0.0136(13) 0.0336(12)
C11 0.0556(15) 0.0522(15) 0.0707(17) 0.0114(13) 0.0145(13) 0.0331(13)
C12 0.0635(17) 0.0575(17) 0.0802(19) 0.0197(14) 0.0185(14) 0.0375(14)
C13 0.073(2) 0.0502(16) 0.105(3) 0.0216(16) 0.0217(18) 0.0347(15)
C14 0.085(2) 0.0438(16) 0.117(3) 0.0059(16) 0.024(2) 0.0367(16)
C15 0.0554(16) 0.0625(16) 0.0806(19) 0.0232(15) 0.0191(14) 0.0406(14)
C16 0.0569(16) 0.0648(16) 0.0680(17) 0.0274(14) 0.0146(13) 0.0440(14)
C17 0.0525(16) 0.088(2) 0.0706(19) 0.0314(16) 0.0142(14) 0.0466(16)
C18 0.0639(18) 0.095(2) 0.0572(17) 0.0215(16) 0.0072(14) 0.0536(17)
C19 0.0649(18) 0.0711(18) 0.0718(18) 0.0245(15) 0.0076(15) 0.0416(16)
C20 0.0576(16) 0.0645(18) 0.082(2) 0.0302(16) 0.0178(16) 0.0356(15)
C21 0.0339(11) 0.0342(11) 0.0314(10) 0.0040(8) 0.0011(8) 0.0159(9)
C22 0.0295(10) 0.0330(10) 0.0335(10) 0.0034(8) 0.0047(8) 0.0180(9)
C23 0.0332(10) 0.0375(11) 0.0310(10) 0.0039(8) 0.0024(8) 0.0174(9)
C24 0.0349(11) 0.0373(11) 0.0408(12) -0.0019(9) -0.0021(9) 0.0157(9)
C25 0.0357(11) 0.0315(11) 0.0505(13) 0.0045(9) 0.0000(10) 0.0119(9)
C26 0.0419(12) 0.0352(11) 0.0403(12) 0.0111(9) 0.0011(9) 0.0172(10)
C27 0.0348(11) 0.0344(11) 0.0356(11) 0.0047(8) 0.0030(8) 0.0194(9)
C28 0.0406(12) 0.0348(11) 0.0359(11) 0.0098(9) -0.0014(9) 0.0181(9)
C29 0.0468(13) 0.0486(13) 0.0351(11) 0.0046(10) 0.0051(10) 0.0168(11)
C30 0.0401(12) 0.0563(14) 0.0360(12) -0.0149(11) 0.0032(10) 0.0137(11)
C31 0.0585(15) 0.0774(18) 0.0394(13) -0.0064(12) -0.0019(11) 0.0415(14)
C32 0.0692(18) 0.093(2) 0.0561(16) -0.0263(15) -0.0145(14) 0.0536(17)
C33 0.0607(18) 0.084(2) 0.081(2) -0.0368(19) -0.0027(16) 0.0364(17)
C34 0.0621(18) 0.082(2) 0.0671(19) -0.0256(17) 0.0193(15) 0.0270(17)
C35 0.0498(13) 0.0439(12) 0.0334(11) 0.0000(9) -0.0041(10) 0.0191(11)
C36 0.0479(13) 0.0315(11) 0.0387(11) -0.0079(9) -0.0067(10) 0.0166(10)
C37 0.0523(14) 0.0374(12) 0.0461(13) -0.0027(10) -0.0052(11) 0.0198(11)
C38 0.0659(17) 0.0351(12) 0.0525(14) -0.0002(10) 0.0010(12) 0.0155(12)
C39 0.0490(15) 0.0423(14) 0.0718(18) -0.0088(13) 0.0066(13) 0.0119(12)
C40 0.0474(15) 0.0510(15) 0.0770(18) -0.0136(14) -0.0077(13) 0.0238(13)
C41 0.0327(11) 0.0332(11) 0.0332(10) 0.0068(8) 0.0029(8) 0.0126(9)
C42 0.0383(11) 0.0329(10) 0.0238(9) 0.0041(8) -0.0002(8) 0.0158(9)
C43 0.0388(11) 0.0336(11) 0.0314(10) 0.0026(8) 0.0010(9) 0.0161(9)
C44 0.0420(12) 0.0467(13) 0.0419(12) 0.0043(10) 0.0042(10) 0.0222(11)
C45 0.0562(15) 0.0519(14) 0.0460(13) -0.0022(11) 0.0047(11) 0.0323(13)
C46 0.0622(15) 0.0375(12) 0.0414(12) -0.0023(10) -0.0038(11) 0.0249(12)
C47 0.0444(12) 0.0349(11) 0.0287(10) -0.0002(8) -0.0073(9) 0.0171(10)
C48 0.0495(13) 0.0301(11) 0.0426(12) 0.0010(9) -0.0078(10) 0.0122(10)
C49 0.0479(14) 0.0492(14) 0.0506(14) 0.0137(11) -0.0035(11) 0.0149(11)
C50 0.0330(12) 0.0596(16) 0.0493(14) 0.0256(13) -0.0039(10) 0.0033(11)
C51 0.0517(15) 0.0532(16) 0.0481(14) 0.0156(12) -0.0039(11) 0.0056(12)
C52 0.0573(17) 0.0760(19) 0.0460(15) 0.0123(14) -0.0042(12) 0.0081(15)
C53 0.0583(18) 0.092(2) 0.0476(16) 0.0219(17) -0.0050(13) 0.0122(17)
C54 0.0470(15) 0.093(2) 0.0541(17) 0.0372(17) -0.0054(13) 0.0151(16)
C55 0.0406(13) 0.0389(12) 0.0504(14) 0.0141(10) -0.0037(10) 0.0047(10)
C56 0.0441(13) 0.0331(11) 0.0472(13) 0.0102(10) 0.0105(10) 0.0082(10)
C57 0.0544(17) 0.0609(18) 0.092(2) -0.0196(16) 0.0350(16) 0.0036(15)
C58 0.093(3) 0.0446(18) 0.177(5) -0.002(2) 0.094(3) 0.0154(19)
C59 0.150(4) 0.092(3) 0.149(4) 0.074(3) 0.101(4) 0.093(3)
C60 0.141(4) 0.149(4) 0.078(2) 0.043(2) 0.027(2) 0.117(3)
C61 0.0414(12) 0.0414(12) 0.0383(11) 0.0033(9) 0.0004(9) 0.0205(10)
C62 0.0427(12) 0.0383(12) 0.0410(12) -0.0008(9) -0.0090(10) 0.0203(10)
C63 0.0445(12) 0.0394(12) 0.0425(12) -0.0028(10) -0.0064(10) 0.0222(10)
C64 0.0547(14) 0.0531(14) 0.0445(13) -0.0087(11) -0.0076(11) 0.0318(12)
C65 0.0672(17) 0.0549(15) 0.0528(15) -0.0157(12) -0.0175(13) 0.0402(14)
C66 0.0671(16) 0.0423(13) 0.0597(16) -0.0052(11) -0.0200(13) 0.0333(13)
C67 0.0503(13) 0.0407(12) 0.0465(13) 0.0000(10) -0.0143(10) 0.0221(11)
C68 0.0646(17) 0.0484(14) 0.0559(15) 0.0122(12) -0.0097(13) 0.0259(13)
C69 0.0623(17) 0.0473(15) 0.0662(17) 0.0076(13) -0.0033(14) 0.0153(13)
C70 0.0483(14) 0.0572(16) 0.0445(14) 0.0071(12) 0.0047(11) 0.0050(13)
C71 0.0578(16) 0.0601(17) 0.0557(16) 0.0023(13) 0.0000(13) 0.0238(14)
C72 0.0575(17) 0.078(2) 0.0569(16) 0.0031(14) 0.0052(13) 0.0297(15)
C73 0.0545(17) 0.086(2) 0.0611(17) 0.0084(16) 0.0095(14) 0.0287(17)
C74 0.0471(15) 0.0661(19) 0.0578(17) 0.0000(14) 0.0030(13) 0.0029(14)
C75 0.0615(17) 0.0713(19) 0.0564(16) 0.0241(14) 0.0070(13) 0.0195(15)
C76 0.0567(17) 0.080(2) 0.0459(15) 0.0114(14) 0.0102(13) 0.0151(15)
C77 0.0546(17) 0.084(2) 0.0596(17) 0.0272(17) 0.0170(14) 0.0212(16)
C78 0.080(3) 0.094(3) 0.095(3) 0.023(2) 0.038(2) 0.027(2)
C79 0.076(2) 0.101(3) 0.093(3) 0.002(2) 0.035(2) 0.035(2)
C80 0.079(3) 0.133(4) 0.065(2) -0.022(2) 0.0040(18) 0.025(3)
N1 0.0345(9) 0.0302(9) 0.0311(9) 0.0062(7) 0.0055(7) 0.0155(7)
N2 0.0481(11) 0.0489(11) 0.0605(13) 0.0149(10) 0.0152(10) 0.0314(10)
N3 0.0761(16) 0.0518(14) 0.0905(18) 0.0050(12) 0.0205(13) 0.0400(13)
N4 0.0533(13) 0.0579(13) 0.0766(16) 0.0253(12) 0.0193(12) 0.0342(12)
N5 0.0394(10) 0.0367(9) 0.0316(9) 0.0023(7) 0.0014(7) 0.0161(8)
N6 0.0604(14) 0.0628(14) 0.0549(13) -0.0130(11) 0.0152(11) 0.0159(12)
N7 0.0511(12) 0.0428(11) 0.0597(13) -0.0062(9) -0.0123(10) 0.0224(10)
N8 0.0400(10) 0.0402(10) 0.0408(10) 0.0127(8) -0.0041(8) 0.0081(8)
N9 0.0444(12) 0.0742(15) 0.0605(14) 0.0310(12) -0.0055(10) 0.0145(11)
N10 0.0866(17) 0.0787(16) 0.0609(14) -0.0035(12) -0.0161(13) 0.0572(15)
N11 0.0348(10) 0.0348(10) 0.0407(17) 0.000 0.000 0.0174(5)
N12 0.0529(12) 0.0519(12) 0.0507(12) 0.0128(10) -0.0022(10) 0.0148(10)
N13 0.0580(14) 0.0593(14) 0.0599(14) 0.0081(11) 0.0039(11) 0.0073(12)
N14 0.085(2) 0.134(3) 0.0643(18) -0.0099(18) -0.0022(15) 0.045(2)

loop_
_atom_type_symbol
_atom_type_description
_atom_type_scat_dispersion_real
_atom_type_scat_dispersion_imag
_atom_type_scat_source
C C 0.0033 0.0016 'International Tables Vol C Tables 4.2.6.8 and 6.1.1.4'
H H 0.0000 0.0000 'International Tables Vol C Tables 4.2.6.8 and 6.1.1.4'
N N 0.0061 0.0033 'International Tables Vol C Tables 4.2.6.8 and 6.1.1.4'

loop_
_geom_angle_atom_site_label_1
_geom_angle_atom_site_label_2
_geom_angle_atom_site_label_3
_geom_angle
_geom_angle_site_symmetry_1
_geom_angle_site_symmetry_3
N1 C1 C2 113.98(17) . .
N1 C1 H1A 108.8 . .
C2 C1 H1A 108.8 . .
N1 C1 H1B 108.8 . .
C2 C1 H1B 108.8 . .
H1A C1 H1B 107.7 . .
C3 C2 C7 118.65(19) . .
C3 C2 C1 121.81(18) . .
C7 C2 C1 119.52(19) . .
C4 C3 C2 121.7(2) . .
C4 C3 H3 119.1 . .
C2 C3 H3 119.1 . .
C3 C4 C5 119.7(2) . .
C3 C4 H4 120.2 . .
C5 C4 H4 120.2 . .
C6 C5 C4 119.3(2) . .
C6 C5 H5 120.3 . .
C4 C5 H5 120.3 . .
C5 C6 C7 121.9(2) . .
C5 C6 H6 119.0 . .
C7 C6 H6 119.0 . .
C6 C7 C2 118.7(2) . .
C6 C7 C8 120.3(2) . .
C2 C7 C8 121.0(2) . .
N2 C8 C7 112.48(18) . .
N2 C8 H8A 109.1 . .
C7 C8 H8A 109.1 . .
N2 C8 H8B 109.1 . .
C7 C8 H8B 109.1 . .
H8A C8 H8B 107.8 . .
N2 C9 C10 114.1(2) . .
N2 C9 H9A 108.7 . .
C10 C9 H9A 108.7 . .
N2 C9 H9B 108.7 . .
C10 C9 H9B 108.7 . .
H9A C9 H9B 107.6 . .
N3 C10 C11 122.1(2) . .
N3 C10 C9 114.8(2) . .
C11 C10 C9 123.0(2) . .
C12 C11 C10 118.7(3) . .
C12 C11 H11 120.6 . .
C10 C11 H11 120.6 . .
C13 C12 C11 119.8(3) . .
C13 C12 H12 120.1 . .
C11 C12 H12 120.1 . .
C12 C13 C14 118.2(3) . .
C12 C13 H13 120.9 . .
C14 C13 H13 120.9 . .
N3 C14 C13 123.2(3) . .
N3 C14 H14 118.4 . .
C13 C14 H14 118.4 . .
N2 C15 C16 113.3(2) . .
N2 C15 H15A 108.9 . .
C16 C15 H15A 108.9 . .
N2 C15 H15B 108.9 . .
C16 C15 H15B 108.9 . .
H15A C15 H15B 107.7 . .
N4 C16 C17 121.7(3) . .
N4 C16 C15 116.7(2) . .
C17 C16 C15 121.7(3) . .
C18 C17 C16 119.7(3) . .
C18 C17 H17 120.2 . .
C16 C17 H17 120.2 . .
C19 C18 C17 118.4(3) . .
C19 C18 H18 120.8 . .
C17 C18 H18 120.8 . .
C20 C19 C18 118.2(3) . .
C20 C19 H19 120.9 . .
C18 C19 H19 120.9 . .
N4 C20 C19 124.7(3) . .
N4 C20 H20 117.7 . .
C19 C20 H20 117.7 . .
N1 C21 C22 113.76(16) . .
N1 C21 H21A 108.8 . .
C22 C21 H21A 108.8 . .
N1 C21 H21B 108.8 . .
C22 C21 H21B 108.8 . .
H21A C21 H21B 107.7 . .
C23 C22 C27 118.78(18) . .
C23 C22 C21 121.02(17) . .
C27 C22 C21 120.20(18) . .
C24 C23 C22 121.62(19) . .
C24 C23 H23 119.2 . .
C22 C23 H23 119.2 . .
C25 C24 C23 119.6(2) . .
C25 C24 H24 120.2 . .
C23 C24 H24 120.2 . .
C26 C25 C24 119.33(19) . .
C26 C25 H25 120.3 . .
C24 C25 H25 120.3 . .
C25 C26 C27 122.07(19) . .
C25 C26 H26 119.0 . .
C27 C26 H26 119.0 . .
C26 C27 C22 118.62(19) . .
C26 C27 C28 119.52(18) . .
C22 C27 C28 121.82(18) . .
N5 C28 C27 112.76(17) . .
N5 C28 H28A 109.0 . .
C27 C28 H28A 109.0 . .
N5 C28 H28B 109.0 . .
C27 C28 H28B 109.0 . .
H28A C28 H28B 107.8 . .
N5 C29 C30 113.43(19) . .
N5 C29 H29A 108.9 . .
C30 C29 H29A 108.9 . .
N5 C29 H29B 108.9 . .
C30 C29 H29B 108.9 . .
H29A C29 H29B 107.7 . .
N6 C30 C31 121.0(3) . .
N6 C30 C29 116.0(2) . .
C31 C30 C29 122.9(2) . .
C30 C31 C32 119.7(3) . .
C30 C31 H31 120.2 . .
C32 C31 H31 120.2 . .
C33 C32 C31 119.5(3) . .
C33 C32 H32 120.3 . .
C31 C32 H32 120.3 . .
C34 C33 C32 118.1(3) . .
C34 C33 H33 121.0 . .
C32 C33 H33 121.0 . .
C33 C34 N6 124.2(3) . .
C33 C34 H34 117.9 . .
N6 C34 H34 117.9 . .
N5 C35 C36 112.99(17) . .
N5 C35 H35A 109.0 . .
C36 C35 H35A 109.0 . .
N5 C35 H35B 109.0 . .
C36 C35 H35B 109.0 . .
H35A C35 H35B 107.8 . .
N7 C36 C37 122.3(2) . .
N7 C36 C35 116.3(2) . .
C37 C36 C35 121.3(2) . .
C38 C37 C36 119.0(2) . .
C38 C37 H37 120.5 . .
C36 C37 H37 120.5 . .
C39 C38 C37 119.2(2) . .
C39 C38 H38 120.4 . .
C37 C38 H38 120.4 . .
C40 C39 C38 118.3(2) . .
C40 C39 H39 120.8 . .
C38 C39 H39 120.8 . .
N7 C40 C39 123.9(3) . .
N7 C40 H40 118.1 . .
C39 C40 H40 118.1 . .
N1 C41 C42 113.49(16) . .
N1 C41 H41A 108.9 . .
C42 C41 H41A 108.9 . .
N1 C41 H41B 108.9 . .
C42 C41 H41B 108.9 . .
H41A C41 H41B 107.7 . .
C43 C42 C47 118.77(19) . .
C43 C42 C41 121.47(18) . .
C47 C42 C41 119.75(18) . .
C42 C43 C44 121.5(2) . .
C42 C43 H43 119.3 . .
C44 C43 H43 119.3 . .
C45 C44 C43 119.5(2) . .
C45 C44 H44 120.3 . .
C43 C44 H44 120.3 . .
C44 C45 C46 119.9(2) . .
C44 C45 H45 120.0 . .
C46 C45 H45 120.0 . .
C45 C46 C47 121.4(2) . .
C45 C46 H46 119.3 . .
C47 C46 H46 119.3 . .
C46 C47 C42 118.9(2) . .
C46 C47 C48 119.92(19) . .
C42 C47 C48 121.2(2) . .
N8 C48 C47 112.27(17) . .
N8 C48 H48A 109.2 . .
C47 C48 H48A 109.2 . .
N8 C48 H48B 109.2 . .
C47 C48 H48B 109.2 . .
H48A C48 H48B 107.9 . .
N8 C49 C50 112.9(2) . .
N8 C49 H49A 109.0 . .
C50 C49 H49A 109.0 . .
N8 C49 H49B 109.0 . .
C50 C49 H49B 109.0 . .
H49A C49 H49B 107.8 . .
N9 C50 C51 122.5(3) . .
N9 C50 C49 114.3(3) . .
C51 C50 C49 123.1(2) . .
C50 C51 C52 119.1(3) . .
C50 C51 H51 120.5 . .
C52 C51 H51 120.5 . .
C53 C52 C51 119.8(3) . .
C53 C52 H52 120.1 . .
C51 C52 H52 120.1 . .
C52 C53 C54 118.0(3) . .
C52 C53 H53 121.0 . .
C54 C53 H53 121.0 . .
N9 C54 C53 123.9(3) . .
N9 C54 H54 118.0 . .
C53 C54 H54 118.0 . .
N8 C55 C56 111.87(18) . .
N8 C55 H55A 109.2 . .
C56 C55 H55A 109.2 . .
N8 C55 H55B 109.2 . .
C56 C55 H55B 109.2 . .
H55A C55 H55B 107.9 . .
N10 C56 C57 121.2(3) . .
N10 C56 C55 117.6(2) . .
C57 C56 C55 121.2(3) . .
C56 C57 C58 119.3(4) . .
C56 C57 H57 120.3 . .
C58 C57 H57 120.3 . .
C59 C58 C57 118.4(4) . .
C59 C58 H58 120.8 . .
C57 C58 H58 120.8 . .
C58 C59 C60 119.5(4) . .
C58 C59 H59 120.2 . .
C60 C59 H59 120.2 . .
N10 C60 C59 123.6(4) . .
N10 C60 H60 118.2 . .
C59 C60 H60 118.2 . .
N11 C61 C62 113.32(19) . .
N11 C61 H61A 108.9 . .
C62 C61 H61A 108.9 . .
N11 C61 H61B 108.9 . .
C62 C61 H61B 108.9 . .
H61A C61 H61B 107.7 . .
C63 C62 C67 118.8(2) . .
C63 C62 C61 121.60(19) . .
C67 C62 C61 119.6(2) . .
C62 C63 C64 121.4(2) . .
C62 C63 H63 119.3 . .
C64 C63 H63 119.3 . .
C65 C64 C63 119.5(2) . .
C65 C64 H64 120.3 . .
C63 C64 H64 120.3 . .
C66 C65 C64 119.9(2) . .
C66 C65 H65 120.0 . .
C64 C65 H65 120.0 . .
C65 C66 C67 121.3(2) . .
C65 C66 H66 119.3 . .
C67 C66 H66 119.3 . .
C66 C67 C62 119.0(2) . .
C66 C67 C68 120.3(2) . .
C62 C67 C68 120.7(2) . .
N12 C68 C67 113.3(2) . .
N12 C68 H68A 108.9 . .
C67 C68 H68A 108.9 . .
N12 C68 H68B 108.9 . .
C67 C68 H68B 108.9 . .
H68A C68 H68B 107.7 . .
N12 C69 C70 112.8(2) . .
N12 C69 H69A 109.0 . .
C70 C69 H69A 109.0 . .
N12 C69 H69B 109.0 . .
C70 C69 H69B 109.0 . .
H69A C69 H69B 107.8 . .
N13 C70 C71 122.8(3) . .
N13 C70 C69 113.6(3) . .
C71 C70 C69 123.5(2) . .
C70 C71 C72 119.3(3) . .
C70 C71 H71 120.4 . .
C72 C71 H71 120.4 . .
C73 C72 C71 119.5(3) . .
C73 C72 H72 120.3 . .
C71 C72 H72 120.3 . .
C74 C73 C72 118.0(3) . .
C74 C73 H73 121.0 . .
C72 C73 H73 121.0 . .
C73 C74 N13 124.3(3) . .
C73 C74 H74 117.9 . .
N13 C74 H74 117.9 . .
N12 C75 C76 110.6(2) . .
N12 C75 H75A 109.5 . .
C76 C75 H75A 109.5 . .
N12 C75 H75B 109.5 . .
C76 C75 H75B 109.5 . .
H75A C75 H75B 108.1 . .
N14 C76 C77 122.3(3) . .
N14 C76 C75 119.3(3) . .
C77 C76 C75 118.4(3) . .
C78 C77 C76 120.2(4) . .
C78 C77 H77 119.9 . .
C76 C77 H77 119.9 . .
C79 C78 C77 120.3(5) . .
C79 C78 H78 119.9 . .
C77 C78 H78 119.9 . .
C78 C79 C80 120.5(4) . .
C78 C79 H79 119.7 . .
C80 C79 H79 119.7 . .
C79 C80 N14 122.4(4) . .
C79 C80 H80 118.8 . .
N14 C80 H80 118.8 . .
C41 N1 C21 110.69(15) . .
C41 N1 C1 110.76(15) . .
C21 N1 C1 110.27(15) . .
C9 N2 C8 110.3(2) . .
C9 N2 C15 110.3(2) . .
C8 N2 C15 110.21(19) . .
C14 N3 C10 118.0(3) . .
C16 N4 C20 117.3(2) . .
C29 N5 C35 109.80(17) . .
C29 N5 C28 110.98(17) . .
C35 N5 C28 110.18(17) . .
C30 N6 C34 117.6(3) . .
C36 N7 C40 117.3(2) . .
C49 N8 C55 110.72(17) . .
C49 N8 C48 111.5(2) . .
C55 N8 C48 110.43(18) . .
C50 N9 C54 116.7(3) . .
C56 N10 C60 118.0(3) . .
C61 N11 C61 110.49(14) 3_665 2_655
C61 N11 C61 110.49(14) 3_665 .
C61 N11 C61 110.49(14) 2_655 .
C69 N12 C75 111.0(2) . .
C69 N12 C68 111.4(2) . .
C75 N12 C68 110.4(2) . .
C70 N13 C74 116.1(3) . .
C76 N14 C80 114.3(4) . .

loop_
_geom_bond_atom_site_label_1
_geom_bond_atom_site_label_2
_geom_bond_distance
_geom_bond_site_symmetry_2
C1 N1 1.465(3) .
C1 C2 1.512(3) .
C1 H1A 0.9900 .
C1 H1B 0.9900 .
C2 C3 1.393(3) .
C2 C7 1.412(3) .
C3 C4 1.377(3) .
C3 H3 0.9500 .
C4 C5 1.388(3) .
C4 H4 0.9500 .
C5 C6 1.382(4) .
C5 H5 0.9500 .
C6 C7 1.388(3) .
C6 H6 0.9500 .
C7 C8 1.500(3) .
C8 N2 1.473(3) .
C8 H8A 0.9900 .
C8 H8B 0.9900 .
C9 N2 1.462(4) .
C9 C10 1.513(4) .
C9 H9A 0.9900 .
C9 H9B 0.9900 .
C10 N3 1.340(4) .
C10 C11 1.384(4) .
C11 C12 1.379(4) .
C11 H11 0.9500 .
C12 C13 1.368(4) .
C12 H12 0.9500 .
C13 C14 1.378(5) .
C13 H13 0.9500 .
C14 N3 1.339(4) .
C14 H14 0.9500 .
C15 N2 1.477(3) .
C15 C16 1.503(4) .
C15 H15A 0.9900 .
C15 H15B 0.9900 .
C16 N4 1.323(3) .
C16 C17 1.397(4) .
C17 C18 1.380(4) .
C17 H17 0.9500 .
C18 C19 1.373(4) .
C18 H18 0.9500 .
C19 C20 1.361(4) .
C19 H19 0.9500 .
C20 N4 1.342(4) .
C20 H20 0.9500 .
C21 N1 1.464(2) .
C21 C22 1.516(3) .
C21 H21A 0.9900 .
C21 H21B 0.9900 .
C22 C23 1.390(3) .
C22 C27 1.405(3) .
C23 C24 1.389(3) .
C23 H23 0.9500 .
C24 C25 1.380(3) .
C24 H24 0.9500 .
C25 C26 1.380(3) .
C25 H25 0.9500 .
C26 C27 1.393(3) .
C26 H26 0.9500 .
C27 C28 1.506(3) .
C28 N5 1.471(3) .
C28 H28A 0.9900 .
C28 H28B 0.9900 .
C29 N5 1.463(3) .
C29 C30 1.514(4) .
C29 H29A 0.9900 .
C29 H29B 0.9900 .
C30 N6 1.340(3) .
C30 C31 1.366(4) .
C31 C32 1.389(4) .
C31 H31 0.9500 .
C32 C33 1.357(4) .
C32 H32 0.9500 .
C33 C34 1.340(5) .
C33 H33 0.9500 .
C34 N6 1.357(4) .
C34 H34 0.9500 .
C35 N5 1.466(3) .
C35 C36 1.505(3) .
C35 H35A 0.9900 .
C35 H35B 0.9900 .
C36 N7 1.340(3) .
C36 C37 1.388(3) .
C37 C38 1.381(4) .
C37 H37 0.9500 .
C38 C39 1.374(4) .
C38 H38 0.9500 .
C39 C40 1.374(4) .
C39 H39 0.9500 .
C40 N7 1.342(3) .
C40 H40 0.9500 .
C41 N1 1.461(3) .
C41 C42 1.511(3) .
C41 H41A 0.9900 .
C41 H41B 0.9900 .
C42 C43 1.390(3) .
C42 C47 1.409(3) .
C43 C44 1.391(3) .
C43 H43 0.9500 .
C44 C45 1.374(3) .
C44 H44 0.9500 .
C45 C46 1.386(4) .
C45 H45 0.9500 .
C46 C47 1.390(3) .
C46 H46 0.9500 .
C47 C48 1.510(3) .
C48 N8 1.471(3) .
C48 H48A 0.9900 .
C48 H48B 0.9900 .
C49 N8 1.459(3) .
C49 C50 1.523(4) .
C49 H49A 0.9900 .
C49 H49B 0.9900 .
C50 N9 1.348(3) .
C50 C51 1.368(4) .
C51 C52 1.387(4) .
C51 H51 0.9500 .
C52 C53 1.363(5) .
C52 H52 0.9500 .
C53 C54 1.367(5) .
C53 H53 0.9500 .
C54 N9 1.360(4) .
C54 H54 0.9500 .
C55 N8 1.471(3) .
C55 C56 1.490(4) .
C55 H55A 0.9900 .
C55 H55B 0.9900 .
C56 N10 1.323(3) .
C56 C57 1.375(4) .
C57 C58 1.385(7) .
C57 H57 0.9500 .
C58 C59 1.340(7) .
C58 H58 0.9500 .
C59 C60 1.344(7) .
C59 H59 0.9500 .
C60 N10 1.333(4) .
C60 H60 0.9500 .
C61 N11 1.462(2) .
C61 C62 1.516(3) .
C61 H61A 0.9900 .
C61 H61B 0.9900 .
C62 C63 1.383(3) .
C62 C67 1.412(3) .
C63 C64 1.388(3) .
C63 H63 0.9500 .
C64 C65 1.383(4) .
C64 H64 0.9500 .
C65 C66 1.377(4) .
C65 H65 0.9500 .
C66 C67 1.388(4) .
C66 H66 0.9500 .
C67 C68 1.503(4) .
C68 N12 1.478(3) .
C68 H68A 0.9900 .
C68 H68B 0.9900 .
C69 N12 1.445(4) .
C69 C70 1.529(4) .
C69 H69A 0.9900 .
C69 H69B 0.9900 .
C70 N13 1.348(4) .
C70 C71 1.364(4) .
C71 C72 1.384(4) .
C71 H71 0.9500 .
C72 C73 1.367(4) .
C72 H72 0.9500 .
C73 C74 1.362(5) .
C73 H73 0.9500 .
C74 N13 1.363(4) .
C74 H74 0.9500 .
C75 N12 1.475(4) .
C75 C76 1.483(5) .
C75 H75A 0.9900 .
C75 H75B 0.9900 .
C76 N14 1.345(4) .
C76 C77 1.386(5) .
C77 C78 1.339(5) .
C77 H77 0.9500 .
C78 C79 1.317(6) .
C78 H78 0.9500 .
C79 C80 1.344(6) .
C79 H79 0.9500 .
C80 N14 1.428(6) .
C80 H80 0.9500 .
N11 C61 1.462(2) 3_665
N11 C61 1.462(2) 2_655

loop_
_geom_torsion_atom_site_label_1
_geom_torsion_atom_site_label_2
_geom_torsion_atom_site_label_3
_geom_torsion_atom_site_label_4
_geom_torsion
_geom_torsion_site_symmetry_4
N1 C1 C2 C3 7.1(3) .
N1 C1 C2 C7 -174.12(17) .
C7 C2 C3 C4 1.7(3) .
C1 C2 C3 C4 -179.5(2) .
C2 C3 C4 C5 0.3(3) .
C3 C4 C5 C6 -1.6(4) .
C4 C5 C6 C7 0.8(4) .
C5 C6 C7 C2 1.2(3) .
C5 C6 C7 C8 -177.4(2) .
C3 C2 C7 C6 -2.4(3) .
C1 C2 C7 C6 178.7(2) .
C3 C2 C7 C8 176.1(2) .
C1 C2 C7 C8 -2.7(3) .
C6 C7 C8 N2 111.4(2) .
C2 C7 C8 N2 -67.1(3) .
N2 C9 C10 N3 157.3(2) .
N2 C9 C10 C11 -26.8(4) .
N3 C10 C11 C12 -1.6(4) .
C9 C10 C11 C12 -177.3(2) .
C10 C11 C12 C13 -0.1(4) .
C11 C12 C13 C14 1.2(5) .
C12 C13 C14 N3 -0.7(5) .
N2 C15 C16 N4 123.6(2) .
N2 C15 C16 C17 -55.9(3) .
N4 C16 C17 C18 -1.8(4) .
C15 C16 C17 C18 177.7(2) .
C16 C17 C18 C19 1.9(4) .
C17 C18 C19 C20 0.1(4) .
C18 C19 C20 N4 -2.4(4) .
N1 C21 C22 C23 8.9(3) .
N1 C21 C22 C27 -171.94(17) .
C27 C22 C23 C24 0.9(3) .
C21 C22 C23 C24 -179.91(18) .
C22 C23 C24 C25 -0.2(3) .
C23 C24 C25 C26 -0.7(3) .
C24 C25 C26 C27 1.0(3) .
C25 C26 C27 C22 -0.4(3) .
C25 C26 C27 C28 -178.0(2) .
C23 C22 C27 C26 -0.6(3) .
C21 C22 C27 C26 -179.78(19) .
C23 C22 C27 C28 177.01(19) .
C21 C22 C27 C28 -2.2(3) .
C26 C27 C28 N5 108.8(2) .
C22 C27 C28 N5 -68.7(2) .
N5 C29 C30 N6 151.9(2) .
N5 C29 C30 C31 -32.7(3) .
N6 C30 C31 C32 -0.7(4) .
C29 C30 C31 C32 -175.9(2) .
C30 C31 C32 C33 0.2(4) .
C31 C32 C33 C34 0.4(4) .
C32 C33 C34 N6 -0.5(5) .
N5 C35 C36 N7 124.6(2) .
N5 C35 C36 C37 -57.1(3) .
N7 C36 C37 C38 -1.5(3) .
C35 C36 C37 C38 -179.6(2) .
C36 C37 C38 C39 1.5(4) .
C37 C38 C39 C40 -0.6(4) .
C38 C39 C40 N7 -0.6(4) .
N1 C41 C42 C43 5.2(3) .
N1 C41 C42 C47 -175.61(17) .
C47 C42 C43 C44 2.1(3) .
C41 C42 C43 C44 -178.73(19) .
C42 C43 C44 C45 -0.3(3) .
C43 C44 C45 C46 -1.3(3) .
C44 C45 C46 C47 1.0(4) .
C45 C46 C47 C42 0.8(3) .
C45 C46 C47 C48 -177.5(2) .
C43 C42 C47 C46 -2.3(3) .
C41 C42 C47 C46 178.46(19) .
C43 C42 C47 C48 175.95(18) .
C41 C42 C47 C48 -3.3(3) .
C46 C47 C48 N8 110.3(2) .
C42 C47 C48 N8 -67.9(3) .
N8 C49 C50 N9 156.2(2) .
N8 C49 C50 C51 -26.9(3) .
N9 C50 C51 C52 -0.6(4) .
C49 C50 C51 C52 -177.3(2) .
C50 C51 C52 C53 0.8(4) .
C51 C52 C53 C54 -0.5(4) .
C52 C53 C54 N9 -0.1(5) .
N8 C55 C56 N10 100.5(3) .
N8 C55 C56 C57 -78.1(3) .
N10 C56 C57 C58 2.7(4) .
C55 C56 C57 C58 -178.7(2) .
C56 C57 C58 C59 -2.2(5) .
C57 C58 C59 C60 0.6(6) .
C58 C59 C60 N10 0.7(7) .
N11 C61 C62 C63 4.2(3) .
N11 C61 C62 C67 -175.02(19) .
C67 C62 C63 C64 3.1(3) .
C61 C62 C63 C64 -176.1(2) .
C62 C63 C64 C65 -0.3(3) .
C63 C64 C65 C66 -2.0(4) .
C64 C65 C66 C67 1.5(4) .
C65 C66 C67 C62 1.3(3) .
C65 C66 C67 C68 -178.7(2) .
C63 C62 C67 C66 -3.6(3) .
C61 C62 C67 C66 175.7(2) .
C63 C62 C67 C68 176.4(2) .
C61 C62 C67 C68 -4.3(3) .
C66 C67 C68 N12 110.9(3) .
C62 C67 C68 N12 -69.1(3) .
N12 C69 C70 N13 162.4(2) .
N12 C69 C70 C71 -21.2(4) .
N13 C70 C71 C72 -1.2(4) .
C69 C70 C71 C72 -177.3(3) .
C70 C71 C72 C73 0.7(4) .
C71 C72 C73 C74 0.5(4) .
C72 C73 C74 N13 -1.3(4) .
N12 C75 C76 N14 97.0(3) .
N12 C75 C76 C77 -81.0(3) .
N14 C76 C77 C78 1.4(4) .
C75 C76 C77 C78 179.4(3) .
C76 C77 C78 C79 -2.0(5) .
C77 C78 C79 C80 1.7(5) .
C78 C79 C80 N14 -0.9(6) .
C42 C41 N1 C21 76.7(2) .
C42 C41 N1 C1 -160.63(16) .
C22 C21 N1 C41 -160.51(16) .
C22 C21 N1 C1 76.6(2) .
C2 C1 N1 C41 76.9(2) .
C2 C1 N1 C21 -160.24(17) .
C10 C9 N2 C8 161.78(19) .
C10 C9 N2 C15 -76.2(3) .
C7 C8 N2 C9 -67.8(2) .
C7 C8 N2 C15 170.1(2) .
C16 C15 N2 C9 171.8(2) .
C16 C15 N2 C8 -66.2(3) .
C13 C14 N3 C10 -0.9(5) .
C11 C10 N3 C14 2.1(4) .
C9 C10 N3 C14 178.1(3) .
C17 C16 N4 C20 -0.3(4) .
C15 C16 N4 C20 -179.8(2) .
C19 C20 N4 C16 2.5(4) .
C30 C29 N5 C35 -78.2(2) .
C30 C29 N5 C28 159.70(18) .
C36 C35 N5 C29 168.98(19) .
C36 C35 N5 C28 -68.5(2) .
C27 C28 N5 C29 -65.7(2) .
C27 C28 N5 C35 172.45(16) .
C31 C30 N6 C34 0.6(4) .
C29 C30 N6 C34 176.1(2) .
C33 C34 N6 C30 0.1(4) .
C37 C36 N7 C40 0.4(3) .
C35 C36 N7 C40 178.6(2) .
C39 C40 N7 C36 0.7(4) .
C50 C49 N8 C55 -73.5(3) .
C50 C49 N8 C48 163.13(19) .
C56 C55 N8 C49 161.5(2) .
C56 C55 N8 C48 -74.5(3) .
C47 C48 N8 C49 -70.5(2) .
C47 C48 N8 C55 166.01(19) .
C51 C50 N9 C54 0.0(4) .
C49 C50 N9 C54 177.0(2) .
C53 C54 N9 C50 0.4(4) .
C57 C56 N10 C60 -1.4(4) .
C55 C56 N10 C60 180.0(3) .
C59 C60 N10 C56 -0.3(6) .
C62 C61 N11 C61 -161.64(19) 3_665
C62 C61 N11 C61 75.8(3) 2_655
C70 C69 N12 C75 -73.6(3) .
C70 C69 N12 C68 163.0(2) .
C76 C75 N12 C69 157.5(3) .
C76 C75 N12 C68 -78.4(3) .
C67 C68 N12 C69 -72.2(3) .
C67 C68 N12 C75 164.0(2) .
C71 C70 N13 C74 0.4(4) .
C69 C70 N13 C74 176.9(2) .
C73 C74 N13 C70 0.9(4) .
C77 C76 N14 C80 -0.5(4) .
C75 C76 N14 C80 -178.4(3) .
C79 C80 N14 C76 0.2(5) .
